data_4080914
loop_
_publ_author_name
'Chandra Sheker Reddy, Anugu'
'Chen, Zhang'
'Hatanaka, Tohru'
'Minami, Tatsuya'
'Hatanaka, Yasuo'

_publ_section_title
;
 Synthesis of Silaoxazolinium Salts Bearing Weakly Coordinating Anions:
 Structures and Catalytic Activities in the Aldol Reaction
;
_journal_issue 13
_journal_name_full Organometallics
_journal_page_first 3575
_journal_paper_doi 10.1021/om400017f
_journal_volume 32
_journal_year 2013
_chemical_formula_moiety 'C6 H14 N1 O1 Si1, CH12  B11'
_chemical_formula_sum 'C7 H26 B11 N O Si'
_chemical_formula_weight 287.29
_chemical_name_systematic
;
?
;
_space_group_IT_number 14
_symmetry_cell_setting monoclinic
_symmetry_space_group_name_Hall '-P 2yab'
_symmetry_space_group_name_H-M 'P 1 21/a 1'
_atom_sites_solution_hydrogens geom
_atom_sites_solution_primary direct
_atom_sites_solution_secondary difmap
_audit_creation_method SHELXL-97
_cell_angle_alpha 90.00
_cell_angle_beta 90.04(4)
_cell_angle_gamma 90.00
_cell_formula_units_Z 4
_cell_length_a 13.841(4)
_cell_length_b 15.636(5)
_cell_length_c 8.021(6)
_cell_measurement_reflns_used 25
_cell_measurement_temperature 203.2
_cell_measurement_theta_max 15.0
_cell_measurement_theta_min 14.8
_cell_volume 1735.9(15)
_computing_structure_refinement 'SHELXL-97 (Sheldrick, 1997)'
_computing_structure_solution 'SHELXS-97 (Sheldrick, 1990)'
_diffrn_ambient_temperature 203.2
_diffrn_measured_fraction_theta_full 0.997
_diffrn_measured_fraction_theta_max 0.997
_diffrn_measurement_device_type 'Rigaku AFC7R'
_diffrn_measurement_method \w-2\q
_diffrn_radiation_monochromator graphite
_diffrn_radiation_source 'rotating Mo anode'
_diffrn_radiation_type MoK\a
_diffrn_radiation_wavelength 0.7107
_diffrn_reflns_av_R_equivalents 0.033
_diffrn_reflns_limit_h_max 18
_diffrn_reflns_limit_h_min 0
_diffrn_reflns_limit_k_max 20
_diffrn_reflns_limit_k_min 0
_diffrn_reflns_limit_l_max 10
_diffrn_reflns_limit_l_min -10
_diffrn_reflns_number 4305
_diffrn_reflns_theta_full 27.53
_diffrn_reflns_theta_max 27.53
_diffrn_reflns_theta_min 2.54
_diffrn_standards_decay_% 0.32
_diffrn_standards_interval_count 150
_diffrn_standards_number 3
_exptl_absorpt_coefficient_mu 0.122
_exptl_absorpt_correction_T_max 0.979
_exptl_absorpt_correction_T_min 0.882
_exptl_absorpt_correction_type psi-scan
_exptl_absorpt_process_details '(North, Phillips & Mathews, 1968)'
_exptl_crystal_colour colorless
_exptl_crystal_density_diffrn 1.099
_exptl_crystal_density_method 'not measured'
_exptl_crystal_description prismatic
_exptl_crystal_F_000 608
_exptl_crystal_size_max 0.6
_exptl_crystal_size_mid 0.3
_exptl_crystal_size_min 0.2
_refine_diff_density_max 0.635
_refine_diff_density_min -0.315
_refine_diff_density_rms 0.087
_refine_ls_extinction_method none
_refine_ls_goodness_of_fit_ref 1.069
_refine_ls_hydrogen_treatment mixed
_refine_ls_matrix_type full
_refine_ls_number_parameters 269
_refine_ls_number_reflns 3992
_refine_ls_number_restraints 18
_refine_ls_restrained_S_all 1.074
_refine_ls_R_factor_all 0.0629
_refine_ls_R_factor_gt 0.0609
_refine_ls_shift/su_max 0.009
_refine_ls_shift/su_mean 0.002
_refine_ls_structure_factor_coef Fsqd
_refine_ls_weighting_details 'calc w=1/[\s^2^(Fo^2^)+(0.0856P)^2^+1.8074P] where P=(Fo^2^+2Fc^2^)/3'
_refine_ls_weighting_scheme calc
_refine_ls_wR_factor_gt 0.1700
_refine_ls_wR_factor_ref 0.1722
_reflns_number_gt 3863
_reflns_number_total 3992
_reflns_threshold_expression >2sigma(I)
_cod_data_source_file om400017f_si_001.cif
_cod_data_source_block 2b
_cod_original_sg_symbol_H-M ' P 21/a'
_cod_original_formula_sum 'C7 H26 B11 N1 O1 Si1'
_cod_database_code 4080914

loop_
_symmetry_equiv_pos_as_xyz
'x, y, z'
'-x+1/2, y+1/2, -z'
'-x, -y, -z'
'x-1/2, -y-1/2, z'

loop_
_atom_site_label
_atom_site_type_symbol
_atom_site_fract_x
_atom_site_fract_y
_atom_site_fract_z
_atom_site_U_iso_or_equiv
_atom_site_adp_type
_atom_site_occupancy
_atom_site_symmetry_multiplicity
_atom_site_calc_flag
_atom_site_refinement_flags
Si1 Si 0.72812(6) 0.06803(4) 0.19796(10) 0.03018(19) Uani 1 1 d .
O1 O 0.64075(14) 0.02209(13) 0.0715(3) 0.0346(4) Uani 1 1 d .
N1 N 0.76978(19) -0.03125(14) -0.0561(3) 0.0339(5) Uani 1 1 d .
C1 C 0.6766(2) -0.02438(16) -0.0492(3) 0.0313(5) Uani 1 1 d .
C2 C 0.8258(2) 0.01359(18) 0.0744(4) 0.0345(6) Uani 1 1 d .
C3 C 0.7232(3) 0.18435(18) 0.1703(4) 0.0404(6) Uani 1 1 d .
C4 C 0.7068(3) 0.0272(2) 0.4105(4) 0.0450(8) Uani 1 1 d D
C5 C 0.6074(3) -0.0644(2) -0.1664(4) 0.0475(8) Uani 1 1 d D
C6 C 0.8229(3) -0.0800(2) -0.1821(5) 0.0479(8) Uani 1 1 d D
C7 C 0.4272(2) 0.7776(2) 0.3789(4) 0.0401(7) Uani 1 1 d .
B1 B 0.4797(2) 0.8035(2) 0.1950(5) 0.0382(7) Uani 1 1 d .
B2 B 0.6051(2) 0.7933(2) 0.2323(4) 0.0366(7) Uani 1 1 d .
B3 B 0.5404(3) 0.7100(2) 0.1329(4) 0.0390(7) Uani 1 1 d .
B4 B 0.6285(2) 0.6856(2) 0.2881(4) 0.0346(6) Uani 1 1 d .
B5 B 0.5672(2) 0.6646(2) 0.4783(5) 0.0402(7) Uani 1 1 d .
B6 B 0.4419(2) 0.6743(2) 0.4387(5) 0.0410(7) Uani 1 1 d .
B7 B 0.5059(2) 0.7590(3) 0.5375(4) 0.0442(8) Uani 1 1 d .
B8 B 0.6220(2) 0.7664(2) 0.4446(4) 0.0367(7) Uani 1 1 d .
B9 B 0.5173(2) 0.6298(2) 0.2857(5) 0.0397(7) Uani 1 1 d .
B10 B 0.4260(2) 0.7032(2) 0.2260(4) 0.0356(7) Uani 1 1 d .
B11 B 0.5297(3) 0.8384(2) 0.3855(5) 0.0427(8) Uani 1 1 d .
H1 H 0.863(3) 0.049(3) 0.027(5) 0.044 Uiso 1 1 d .
H2 H 0.861(3) -0.024(2) 0.132(5) 0.044 Uiso 1 1 d .
H3 H 0.770(3) 0.205(3) 0.231(5) 0.052 Uiso 1 1 d .
H4 H 0.727(3) 0.196(2) 0.056(5) 0.052 Uiso 1 1 d .
H5 H 0.662(3) 0.206(3) 0.199(5) 0.052 Uiso 1 1 d .
H6 H 0.6380(15) 0.037(2) 0.436(5) 0.063 Uiso 1 1 d D
H7 H 0.719(3) -0.0357(12) 0.410(5) 0.063 Uiso 1 1 d D
H8 H 0.757(2) 0.056(2) 0.476(5) 0.063 Uiso 1 1 d D
H9 H 0.569(3) -0.019(2) -0.223(5) 0.070 Uiso 1 1 d D
H10 H 0.648(3) -0.090(2) -0.250(4) 0.070 Uiso 1 1 d D
H11 H 0.569(3) -0.103(2) -0.098(5) 0.070 Uiso 1 1 d D
H12 H 0.793(3) -0.1372(15) -0.170(5) 0.059 Uiso 1 1 d D
H13 H 0.822(3) -0.061(2) -0.301(3) 0.059 Uiso 1 1 d D
H14 H 0.8906(15) -0.081(2) -0.150(5) 0.059 Uiso 1 1 d D
H15 H 0.656(3) 0.832(3) 0.162(5) 0.058 Uiso 1 1 d .
H16 H 0.514(3) 0.564(3) 0.239(5) 0.058 Uiso 1 1 d .
H17 H 0.385(3) 0.639(3) 0.502(5) 0.058 Uiso 1 1 d .
H18 H 0.375(3) 0.809(3) 0.421(5) 0.058 Uiso 1 1 d .
H19 H 0.490(3) 0.772(3) 0.673(5) 0.058 Uiso 1 1 d .
H20 H 0.691(3) 0.786(3) 0.519(5) 0.058 Uiso 1 1 d .
H21 H 0.549(3) 0.693(3) 0.006(5) 0.058 Uiso 1 1 d .
H22 H 0.703(3) 0.657(3) 0.259(5) 0.058 Uiso 1 1 d .
H23 H 0.360(3) 0.688(3) 0.166(5) 0.058 Uiso 1 1 d .
H24 H 0.594(3) 0.623(3) 0.576(5) 0.058 Uiso 1 1 d .
H25 H 0.448(3) 0.845(3) 0.116(5) 0.059 Uiso 1 1 d .
H26 H 0.527(3) 0.905(3) 0.435(5) 0.050 Uiso 1 1 d .

loop_
_atom_site_aniso_label
_atom_site_aniso_U_11
_atom_site_aniso_U_22
_atom_site_aniso_U_33
_atom_site_aniso_U_23
_atom_site_aniso_U_13
_atom_site_aniso_U_12
Si1 0.0337(4) 0.0253(3) 0.0315(3) -0.0008(3) -0.0046(3) -0.0016(3)
O1 0.0305(9) 0.0352(10) 0.0381(10) -0.0041(8) -0.0048(8) -0.0001(8)
N1 0.0438(12) 0.0245(10) 0.0334(11) 0.0008(8) 0.0031(11) -0.0008(10)
C1 0.0401(14) 0.0254(12) 0.0283(12) 0.0052(10) -0.0022(11) -0.0019(10)
C2 0.0339(13) 0.0278(12) 0.0418(15) 0.0012(11) -0.0036(12) 0.0033(10)
C3 0.0457(16) 0.0300(13) 0.0457(17) -0.0046(11) -0.0058(14) 0.0032(12)
C4 0.058(2) 0.0418(16) 0.0354(15) 0.0007(12) -0.0026(13) -0.0169(14)
C5 0.056(2) 0.0513(19) 0.0349(17) -0.0037(13) -0.0063(14) -0.0122(15)
C6 0.059(2) 0.0409(16) 0.0441(18) -0.0086(14) 0.0142(16) -0.0026(14)
C7 0.0289(13) 0.0417(15) 0.0498(17) -0.0087(13) -0.0011(12) 0.0021(12)
B1 0.0351(15) 0.0327(15) 0.0469(18) 0.0100(14) -0.0069(14) 0.0030(12)
B2 0.0335(15) 0.0355(15) 0.0408(17) 0.0096(13) -0.0012(12) -0.0018(12)
B3 0.0361(16) 0.0488(18) 0.0322(15) -0.0036(14) -0.0014(13) 0.0060(14)
B4 0.0268(13) 0.0358(15) 0.0412(16) 0.0043(13) 0.0016(12) 0.0039(11)
B5 0.0340(16) 0.0430(18) 0.0436(18) 0.0136(14) -0.0016(13) -0.0041(14)
B6 0.0277(14) 0.0459(18) 0.0496(19) 0.0123(15) 0.0041(14) -0.0044(13)
B7 0.0336(17) 0.065(2) 0.0337(16) -0.0075(16) 0.0010(13) -0.0018(16)
B8 0.0284(14) 0.0423(17) 0.0394(16) -0.0007(14) -0.0062(13) -0.0024(12)
B9 0.0328(15) 0.0313(15) 0.055(2) 0.0002(14) -0.0026(14) 0.0010(12)
B10 0.0281(14) 0.0353(15) 0.0436(17) -0.0046(13) -0.0089(12) 0.0009(12)
B11 0.0365(17) 0.0332(16) 0.058(2) -0.0103(15) -0.0054(15) -0.0020(13)

loop_
_atom_type_symbol
_atom_type_description
_atom_type_scat_dispersion_real
_atom_type_scat_dispersion_imag
_atom_type_scat_source
Si Si 0.0817 0.0704 'International Tables Vol C Tables 4.2.6.8 and 6.1.1.4'
C C 0.0033 0.0016 'International Tables Vol C Tables 4.2.6.8 and 6.1.1.4'
N N 0.0061 0.0033 'International Tables Vol C Tables 4.2.6.8 and 6.1.1.4'
O O 0.0106 0.0060 'International Tables Vol C Tables 4.2.6.8 and 6.1.1.4'
H H 0.0000 0.0000 'International Tables Vol C Tables 4.2.6.8 and 6.1.1.4'
B B 0.0013 0.0007 'International Tables Vol C Tables 4.2.6.8 and 6.1.1.4'

loop_
_geom_angle_atom_site_label_1
_geom_angle_atom_site_label_2
_geom_angle_atom_site_label_3
_geom_angle
O1 Si1 C3 108.32(13)
O1 Si1 C4 106.58(13)
C3 Si1 C4 116.73(15)
O1 Si1 C2 90.31(12)
C3 Si1 C2 114.32(15)
C4 Si1 C2 116.46(16)
C1 O1 Si1 113.46(18)
C1 N1 C6 125.0(3)
C1 N1 C2 116.8(2)
C6 N1 C2 118.2(3)
N1 C1 O1 117.1(3)
N1 C1 C5 125.5(3)
O1 C1 C5 117.3(3)
N1 C2 Si1 102.21(19)
N1 C2 H1 108(3)
Si1 C2 H1 113(3)
N1 C2 H2 110(2)
Si1 C2 H2 114(2)
H1 C2 H2 109(4)
Si1 C3 H3 106(3)
Si1 C3 H4 108(2)
H3 C3 H4 115(4)
Si1 C3 H5 111(2)
H3 C3 H5 113(4)
H4 C3 H5 103(4)
Si1 C4 H6 107(3)
Si1 C4 H7 108(2)
H6 C4 H7 109(3)
Si1 C4 H8 103(2)
H6 C4 H8 120(3)
H7 C4 H8 109(3)
C1 C5 H9 110(3)
C1 C5 H10 104(3)
H9 C5 H10 107(3)
C1 C5 H11 105(3)
H9 C5 H11 114(3)
H10 C5 H11 117(3)
N1 C6 H12 101(2)
N1 C6 H13 120(2)
H12 C6 H13 111(3)
N1 C6 H14 108(2)
H12 C6 H14 111(3)
H13 C6 H14 105(3)
B7 C7 B10 115.6(3)
B7 C7 B6 63.2(2)
B10 C7 B6 63.4(2)
B7 C7 B1 114.7(2)
B10 C7 B1 62.4(2)
B6 C7 B1 115.0(2)
B7 C7 B11 62.6(2)
B10 C7 B11 114.4(2)
B6 C7 B11 115.0(2)
B1 C7 B11 62.5(2)
B7 C7 H18 108(3)
B10 C7 H18 128(3)
B6 C7 H18 119(3)
B1 C7 H18 121(3)
B11 C7 H18 110(3)
C7 B1 B10 58.72(19)
C7 B1 B3 104.7(2)
B10 B1 B3 60.0(2)
C7 B1 B11 59.2(2)
B10 B1 B11 108.7(3)
B3 B1 B11 108.4(2)
C7 B1 B2 104.6(2)
B10 B1 B2 108.2(2)
B3 B1 B2 60.3(2)
B11 B1 B2 59.8(2)
C7 B1 H25 121(2)
B10 B1 H25 119(2)
B3 B1 H25 124(2)
B11 B1 H25 121(2)
B2 B1 H25 126(2)
B8 B2 B11 60.1(2)
B8 B2 B4 60.46(19)
B11 B2 B4 108.2(2)
B8 B2 B3 109.0(2)
B11 B2 B3 108.0(2)
B4 B2 B3 60.5(2)
B8 B2 B1 108.2(2)
B11 B2 B1 60.0(2)
B4 B2 B1 107.9(2)
B3 B2 B1 59.6(2)
B8 B2 H15 123(2)
B11 B2 H15 122(2)
B4 B2 H15 122(2)
B3 B2 H15 120(2)
B1 B2 H15 120(2)
B10 B3 B1 59.87(19)
B10 B3 B2 108.0(2)
B1 B3 B2 60.2(2)
B10 B3 B4 107.9(2)
B1 B3 B4 107.9(2)
B2 B3 B4 59.82(19)
B10 B3 B9 60.1(2)
B1 B3 B9 107.7(2)
B2 B3 B9 107.4(2)
B4 B3 B9 59.51(19)
B10 B3 H21 120(2)
B1 B3 H21 122(2)
B2 B3 H21 124(2)
B4 B3 H21 123(2)
B9 B3 H21 120(2)
B2 B4 B9 107.9(2)
B2 B4 B5 107.8(2)
B9 B4 B5 60.1(2)
B2 B4 B8 59.7(2)
B9 B4 B8 108.2(2)
B5 B4 B8 60.1(2)
B2 B4 B3 59.71(19)
B9 B4 B3 60.2(2)
B5 B4 B3 108.2(2)
B8 B4 B3 107.8(2)
B2 B4 H22 119(2)
B9 B4 H22 126(2)
B5 B4 H22 122(2)
B8 B4 H22 118(2)
B3 B4 H22 124(2)
B7 B5 B6 60.4(2)
B7 B5 B4 107.8(2)
B6 B5 B4 107.4(2)
B7 B5 B8 60.0(2)
B6 B5 B8 108.2(2)
B4 B5 B8 60.09(19)
B7 B5 B9 107.6(2)
B6 B5 B9 59.4(2)
B4 B5 B9 59.7(2)
B8 B5 B9 107.8(2)
B7 B5 H24 118(2)
B6 B5 H24 121(2)
B4 B5 H24 125(2)
B8 B5 H24 120(2)
B9 B5 H24 125(2)
C7 B6 B9 104.5(2)
C7 B6 B5 104.4(2)
B9 B6 B5 60.5(2)
C7 B6 B10 58.16(19)
B9 B6 B10 60.2(2)
B5 B6 B10 108.3(2)
C7 B6 B7 58.5(2)
B9 B6 B7 108.1(2)
B5 B6 B7 59.8(2)
B10 B6 B7 107.4(2)
C7 B6 H17 122(2)
B9 B6 H17 124(2)
B5 B6 H17 126(2)
B10 B6 H17 119(2)
B7 B6 H17 122(2)
C7 B7 B5 104.4(3)
C7 B7 B11 58.9(2)
B5 B7 B11 108.2(2)
C7 B7 B8 104.8(2)
B5 B7 B8 60.5(2)
B11 B7 B8 59.8(2)
C7 B7 B6 58.3(2)
B5 B7 B6 59.9(2)
B11 B7 B6 108.0(2)
B8 B7 B6 108.2(2)
C7 B7 H19 124(2)
B5 B7 H19 120(2)
B11 B7 H19 125(2)
B8 B7 H19 125(2)
B6 B7 H19 118(2)
B2 B8 B11 59.7(2)
B2 B8 B7 107.5(2)
B11 B8 B7 60.0(2)
B2 B8 B4 59.82(19)
B11 B8 B4 107.4(2)
B7 B8 B4 107.2(2)
B2 B8 B5 107.6(2)
B11 B8 B5 107.6(2)
B7 B8 B5 59.6(2)
B4 B8 B5 59.8(2)
B2 B8 H20 122(2)
B11 B8 H20 124(2)
B7 B8 H20 123.2(19)
B4 B8 H20 120(2)
B5 B8 H20 121(2)
B6 B9 B10 60.5(2)
B6 B9 B4 108.3(2)
B10 B9 B4 107.6(2)
B6 B9 B5 60.1(2)
B10 B9 B5 108.2(2)
B4 B9 B5 60.16(19)
B6 B9 B3 108.0(2)
B10 B9 B3 59.1(2)
B4 B9 B3 60.3(2)
B5 B9 B3 108.2(2)
B6 B9 H16 126(2)
B10 B9 H16 119(2)
B4 B9 H16 120(2)
B5 B9 H16 127(2)
B3 B9 H16 116(2)
C7 B10 B1 58.9(2)
C7 B10 B3 105.0(2)
B1 B10 B3 60.2(2)
C7 B10 B9 104.1(2)
B1 B10 B9 108.4(2)
B3 B10 B9 60.7(2)
C7 B10 B6 58.5(2)
B1 B10 B6 108.1(2)
B3 B10 B6 108.3(2)
B9 B10 B6 59.3(2)
C7 B10 H23 120(2)
B1 B10 H23 120(2)
B3 B10 H23 127(2)
B9 B10 H23 126(2)
B6 B10 H23 119(2)
C7 B11 B1 58.4(2)
C7 B11 B2 104.3(2)
B1 B11 B2 60.2(2)
C7 B11 B7 58.4(2)
B1 B11 B7 107.8(2)
B2 B11 B7 108.1(2)
C7 B11 B8 104.6(2)
B1 B11 B8 108.5(2)
B2 B11 B8 60.2(2)
B7 B11 B8 60.2(2)
C7 B11 H26 120(2)
B1 B11 H26 126(2)
B2 B11 H26 130(2)
B7 B11 H26 114(2)
B8 B11 H26 122(2)

loop_
_geom_bond_atom_site_label_1
_geom_bond_atom_site_label_2
_geom_bond_distance
Si1 O1 1.734(2)
Si1 C3 1.834(3)
Si1 C4 1.844(4)
Si1 C2 1.880(3)
O1 C1 1.308(3)
N1 C1 1.295(4)
N1 C6 1.464(4)
N1 C2 1.479(4)
C1 C5 1.481(4)
C2 H1 0.84(4)
C2 H2 0.89(4)
C3 H3 0.87(4)
C3 H4 0.94(4)
C3 H5 0.94(4)
C4 H6 0.99(2)
C4 H7 1.00(2)
C4 H8 0.98(2)
C5 H9 1.00(4)
C5 H10 0.96(4)
C5 H11 0.97(4)
C6 H12 0.99(2)
C6 H13 1.00(2)
C6 H14 0.97(2)
C7 B7 1.698(5)
C7 B10 1.690(5)
C7 B6 1.696(5)
C7 B1 1.693(5)
C7 B11 1.708(5)
C7 H18 0.94(4)
B1 B10 1.752(5)
B1 B3 1.758(5)
B1 B11 1.764(5)
B1 B2 1.768(5)
B1 H25 1.01(4)
B2 B8 1.770(5)
B2 B11 1.761(5)
B2 B4 1.772(5)
B2 B3 1.770(5)
B2 H15 1.08(4)
B3 B10 1.754(5)
B3 B4 1.783(5)
B3 B9 1.783(5)
B3 H21 1.06(4)
B4 B9 1.770(5)
B4 B5 1.778(5)
B4 B8 1.783(5)
B4 H22 1.15(4)
B5 B7 1.768(6)
B5 B6 1.769(5)
B5 B8 1.784(5)
B5 B9 1.777(6)
B5 H24 1.08(4)
B6 B9 1.756(5)
B6 B10 1.778(5)
B6 B7 1.779(6)
B6 H17 1.09(4)
B7 B11 1.771(6)
B7 B8 1.775(5)
B7 H19 1.13(4)
B8 B11 1.768(5)
B8 H20 1.17(4)
B9 B10 1.772(5)
B9 H16 1.09(4)
B10 H23 1.06(4)
B11 H26 1.11(4)

loop_
_geom_torsion_atom_site_label_1
_geom_torsion_atom_site_label_2
_geom_torsion_atom_site_label_3
_geom_torsion_atom_site_label_4
_geom_torsion
C3 Si1 O1 C1 113.7(2)
C4 Si1 O1 C1 -119.9(2)
C2 Si1 O1 C1 -2.12(19)
C6 N1 C1 O1 -179.7(3)
C2 N1 C1 O1 0.6(4)
C6 N1 C1 C5 0.2(5)
C2 N1 C1 C5 -179.6(3)
Si1 O1 C1 N1 1.4(3)
Si1 O1 C1 C5 -178.5(2)
C1 N1 C2 Si1 -2.0(3)
C6 N1 C2 Si1 178.3(2)
O1 Si1 C2 N1 2.14(18)
C3 Si1 C2 N1 -108.2(2)
C4 Si1 C2 N1 110.9(2)
B7 C7 B1 B10 107.2(3)
B6 C7 B1 B10 36.6(2)
B11 C7 B1 B10 143.0(2)
B7 C7 B1 B3 67.1(3)
B10 C7 B1 B3 -40.1(2)
B6 C7 B1 B3 -3.5(3)
B11 C7 B1 B3 102.9(3)
B7 C7 B1 B11 -35.9(3)
B10 C7 B1 B11 -143.0(2)
B6 C7 B1 B11 -106.4(3)
B7 C7 B1 B2 4.6(4)
B10 C7 B1 B2 -102.6(2)
B6 C7 B1 B2 -66.0(3)
B11 C7 B1 B2 40.4(2)
C7 B1 B2 B8 -2.9(3)
B10 B1 B2 B8 -64.3(3)
B3 B1 B2 B8 -101.7(3)
B11 B1 B2 B8 37.2(2)
C7 B1 B2 B11 -40.1(2)
B10 B1 B2 B11 -101.5(3)
B3 B1 B2 B11 -138.9(3)
C7 B1 B2 B4 61.0(3)
B10 B1 B2 B4 -0.4(4)
B3 B1 B2 B4 -37.8(2)
B11 B1 B2 B4 101.1(3)
C7 B1 B2 B3 98.8(3)
B10 B1 B2 B3 37.4(3)
B11 B1 B2 B3 138.9(3)
C7 B1 B3 B10 39.5(2)
B11 B1 B3 B10 101.4(3)
B2 B1 B3 B10 138.2(3)
C7 B1 B3 B2 -98.7(3)
B10 B1 B3 B2 -138.2(3)
B11 B1 B3 B2 -36.8(2)
C7 B1 B3 B4 -61.2(3)
B10 B1 B3 B4 -100.7(3)
B11 B1 B3 B4 0.7(3)
B2 B1 B3 B4 37.5(2)
C7 B1 B3 B9 1.6(3)
B10 B1 B3 B9 -37.9(2)
B11 B1 B3 B9 63.5(3)
B2 B1 B3 B9 100.3(3)
B8 B2 B3 B10 63.1(3)
B11 B2 B3 B10 -0.6(3)
B4 B2 B3 B10 100.6(3)
B1 B2 B3 B10 -37.3(2)
B8 B2 B3 B1 100.5(3)
B11 B2 B3 B1 36.7(2)
B4 B2 B3 B1 137.9(3)
B8 B2 B3 B4 -37.5(2)
B11 B2 B3 B4 -101.2(3)
B1 B2 B3 B4 -137.9(3)
B8 B2 B3 B9 -0.3(3)
B11 B2 B3 B9 -64.1(3)
B4 B2 B3 B9 37.1(2)
B1 B2 B3 B9 -100.8(3)
B8 B2 B4 B9 101.0(3)
B11 B2 B4 B9 63.2(3)
B3 B2 B4 B9 -37.6(2)
B1 B2 B4 B9 -0.2(3)
B8 B2 B4 B5 37.5(2)
B11 B2 B4 B5 -0.3(3)
B3 B2 B4 B5 -101.1(3)
B1 B2 B4 B5 -63.7(3)
B11 B2 B4 B8 -37.8(2)
B3 B2 B4 B8 -138.6(2)
B1 B2 B4 B8 -101.2(3)
B8 B2 B4 B3 138.6(2)
B11 B2 B4 B3 100.8(3)
B1 B2 B4 B3 37.4(2)
B10 B3 B4 B2 -100.9(3)
B1 B3 B4 B2 -37.6(2)
B9 B3 B4 B2 -138.0(3)
B10 B3 B4 B9 37.2(2)
B1 B3 B4 B9 100.4(3)
B2 B3 B4 B9 138.0(3)
B10 B3 B4 B5 -0.5(3)
B1 B3 B4 B5 62.8(3)
B2 B3 B4 B5 100.4(3)
B9 B3 B4 B5 -37.7(2)
B10 B3 B4 B8 -64.0(3)
B1 B3 B4 B8 -0.8(3)
B2 B3 B4 B8 36.8(2)
B9 B3 B4 B8 -101.2(3)
B2 B4 B5 B7 0.4(3)
B9 B4 B5 B7 -100.4(3)
B8 B4 B5 B7 37.7(2)
B3 B4 B5 B7 -62.7(3)
B2 B4 B5 B6 64.1(3)
B9 B4 B5 B6 -36.8(2)
B8 B4 B5 B6 101.4(3)
B3 B4 B5 B6 0.9(3)
B2 B4 B5 B8 -37.3(2)
B9 B4 B5 B8 -138.2(2)
B3 B4 B5 B8 -100.5(3)
B2 B4 B5 B9 100.8(2)
B8 B4 B5 B9 138.2(2)
B3 B4 B5 B9 37.7(2)
B7 C7 B6 B9 -102.5(3)
B10 C7 B6 B9 40.1(2)
B1 C7 B6 B9 3.8(3)
B11 C7 B6 B9 -66.0(3)
B7 C7 B6 B5 -39.8(2)
B10 C7 B6 B5 102.8(3)
B1 C7 B6 B5 66.5(3)
B11 C7 B6 B5 -3.2(4)
B7 C7 B6 B10 -142.6(2)
B1 C7 B6 B10 -36.3(2)
B11 C7 B6 B10 -106.0(3)
B10 C7 B6 B7 142.6(2)
B1 C7 B6 B7 106.3(3)
B11 C7 B6 B7 36.5(3)
B7 B5 B6 C7 39.2(2)
B4 B5 B6 C7 -61.8(3)
B8 B5 B6 C7 1.7(3)
B9 B5 B6 C7 -98.7(3)
B7 B5 B6 B9 137.9(3)
B4 B5 B6 B9 36.9(2)
B8 B5 B6 B9 100.4(3)
B7 B5 B6 B10 99.9(3)
B4 B5 B6 B10 -1.1(3)
B8 B5 B6 B10 62.4(3)
B9 B5 B6 B10 -38.0(2)
B4 B5 B6 B7 -100.9(3)
B8 B5 B6 B7 -37.5(3)
B9 B5 B6 B7 -137.9(3)
B10 C7 B7 B5 2.8(3)
B6 C7 B7 B5 39.8(2)
B1 C7 B7 B5 -67.0(3)
B11 C7 B7 B5 -102.7(3)
B10 C7 B7 B11 105.6(3)
B6 C7 B7 B11 142.6(3)
B1 C7 B7 B11 35.8(3)
B10 C7 B7 B8 65.5(3)
B6 C7 B7 B8 102.5(3)
B1 C7 B7 B8 -4.2(4)
B11 C7 B7 B8 -40.0(2)
B10 C7 B7 B6 -37.0(2)
B1 C7 B7 B6 -106.8(3)
B11 C7 B7 B6 -142.6(3)
B6 B5 B7 C7 -39.1(2)
B4 B5 B7 C7 61.2(3)
B8 B5 B7 C7 99.0(3)
B9 B5 B7 C7 -1.8(3)
B6 B5 B7 B11 -100.7(3)
B4 B5 B7 B11 -0.3(3)
B8 B5 B7 B11 37.4(2)
B9 B5 B7 B11 -63.4(3)
B6 B5 B7 B8 -138.1(3)
B4 B5 B7 B8 -37.8(2)
B9 B5 B7 B8 -100.8(3)
B4 B5 B7 B6 100.3(3)
B8 B5 B7 B6 138.1(3)
B9 B5 B7 B6 37.3(2)
B9 B6 B7 C7 96.3(3)
B5 B6 B7 C7 134.2(3)
B10 B6 B7 C7 32.7(2)
C7 B6 B7 B5 -134.2(3)
B9 B6 B7 B5 -37.9(2)
B10 B6 B7 B5 -101.4(3)
C7 B6 B7 B11 -33.2(2)
B9 B6 B7 B11 63.1(3)
B5 B6 B7 B11 101.0(3)
B10 B6 B7 B11 -0.4(3)
C7 B6 B7 B8 -96.4(3)
B9 B6 B7 B8 -0.2(4)
B5 B6 B7 B8 37.7(2)
B10 B6 B7 B8 -63.7(3)
B4 B2 B8 B11 -137.8(2)
B3 B2 B8 B11 -100.3(3)
B1 B2 B8 B11 -37.1(2)
B11 B2 B8 B7 37.7(2)
B4 B2 B8 B7 -100.1(3)
B3 B2 B8 B7 -62.7(3)
B1 B2 B8 B7 0.5(3)
B11 B2 B8 B4 137.8(2)
B3 B2 B8 B4 37.5(2)
B1 B2 B8 B4 100.7(3)
B11 B2 B8 B5 100.5(3)
B4 B2 B8 B5 -37.3(2)
B3 B2 B8 B5 0.1(3)
B1 B2 B8 B5 63.3(3)
C7 B7 B8 B2 2.1(3)
B5 B7 B8 B2 100.5(3)
B11 B7 B8 B2 -37.6(2)
B6 B7 B8 B2 63.1(3)
C7 B7 B8 B11 39.6(2)
B5 B7 B8 B11 138.1(3)
B6 B7 B8 B11 100.6(3)
C7 B7 B8 B4 -60.9(3)
B5 B7 B8 B4 37.5(2)
B11 B7 B8 B4 -100.5(3)
B6 B7 B8 B4 0.1(3)
C7 B7 B8 B5 -98.4(3)
B11 B7 B8 B5 -138.1(3)
B6 B7 B8 B5 -37.4(3)
B9 B4 B8 B2 -100.5(2)
B5 B4 B8 B2 -138.0(2)
B3 B4 B8 B2 -36.8(2)
B2 B4 B8 B11 37.4(2)
B9 B4 B8 B11 -63.1(3)
B5 B4 B8 B11 -100.6(3)
B3 B4 B8 B11 0.6(3)
B2 B4 B8 B7 100.6(3)
B9 B4 B8 B7 0.1(3)
B5 B4 B8 B7 -37.4(2)
B3 B4 B8 B7 63.7(3)
B2 B4 B8 B5 138.0(2)
B9 B4 B8 B5 37.5(2)
B3 B4 B8 B5 101.2(3)
B7 B5 B8 B2 -100.3(3)
B6 B5 B8 B2 -62.7(3)
B4 B5 B8 B2 37.4(2)
B9 B5 B8 B2 0.1(3)
B7 B5 B8 B11 -37.4(2)
B6 B5 B8 B11 0.3(4)
B4 B5 B8 B11 100.3(3)
B9 B5 B8 B11 63.1(3)
B6 B5 B8 B7 37.7(2)
B4 B5 B8 B7 137.7(2)
B9 B5 B8 B7 100.5(3)
B7 B5 B8 B4 -137.7(2)
B6 B5 B8 B4 -100.0(3)
B9 B5 B8 B4 -37.2(2)
C7 B6 B9 B10 -39.1(2)
B5 B6 B9 B10 -137.7(2)
B7 B6 B9 B10 -100.1(3)
C7 B6 B9 B4 61.3(3)
B5 B6 B9 B4 -37.3(2)
B10 B6 B9 B4 100.3(3)
B7 B6 B9 B4 0.2(3)
C7 B6 B9 B5 98.6(3)
B10 B6 B9 B5 137.7(2)
B7 B6 B9 B5 37.6(2)
C7 B6 B9 B3 -2.5(3)
B5 B6 B9 B3 -101.1(3)
B10 B6 B9 B3 36.6(2)
B7 B6 B9 B3 -63.5(3)
B2 B4 B9 B6 -63.3(3)
B5 B4 B9 B6 37.3(2)
B8 B4 B9 B6 -0.2(3)
B3 B4 B9 B6 -100.7(3)
B2 B4 B9 B10 0.7(3)
B5 B4 B9 B10 101.3(3)
B8 B4 B9 B10 63.8(3)
B3 B4 B9 B10 -36.7(2)
B2 B4 B9 B5 -100.6(3)
B8 B4 B9 B5 -37.5(2)
B3 B4 B9 B5 -138.0(3)
B2 B4 B9 B3 37.3(2)
B5 B4 B9 B3 138.0(3)
B8 B4 B9 B3 100.5(3)
B7 B5 B9 B6 -37.7(2)
B4 B5 B9 B6 -138.4(3)
B8 B5 B9 B6 -101.0(3)
B7 B5 B9 B10 0.4(3)
B6 B5 B9 B10 38.1(2)
B4 B5 B9 B10 -100.3(3)
B8 B5 B9 B10 -62.9(3)
B7 B5 B9 B4 100.7(3)
B6 B5 B9 B4 138.4(3)
B8 B5 B9 B4 37.4(2)
B7 B5 B9 B3 63.0(3)
B6 B5 B9 B3 100.7(3)
B4 B5 B9 B3 -37.7(2)
B8 B5 B9 B3 -0.3(3)
B10 B3 B9 B6 -37.2(2)
B1 B3 B9 B6 0.6(3)
B2 B3 B9 B6 64.0(3)
B4 B3 B9 B6 101.3(3)
B1 B3 B9 B10 37.8(2)
B2 B3 B9 B10 101.2(3)
B4 B3 B9 B10 138.5(3)
B10 B3 B9 B4 -138.5(3)
B1 B3 B9 B4 -100.7(3)
B2 B3 B9 B4 -37.3(2)
B10 B3 B9 B5 -100.8(3)
B1 B3 B9 B5 -63.0(3)
B2 B3 B9 B5 0.4(3)
B4 B3 B9 B5 37.7(2)
B7 C7 B10 B1 -105.8(3)
B6 C7 B10 B1 -142.8(2)
B11 C7 B10 B1 -35.8(3)
B7 C7 B10 B3 -65.6(3)
B6 C7 B10 B3 -102.5(2)
B1 C7 B10 B3 40.3(2)
B11 C7 B10 B3 4.4(3)
B7 C7 B10 B9 -2.6(3)
B6 C7 B10 B9 -39.5(2)
B1 C7 B10 B9 103.2(2)
B11 C7 B10 B9 67.4(3)
B7 C7 B10 B6 37.0(3)
B1 C7 B10 B6 142.8(2)
B11 C7 B10 B6 106.9(3)
B3 B1 B10 C7 134.0(2)
B11 B1 B10 C7 33.0(2)
B2 B1 B10 C7 96.4(3)
C7 B1 B10 B3 -134.0(2)
B11 B1 B10 B3 -101.0(3)
B2 B1 B10 B3 -37.5(2)
C7 B1 B10 B9 -95.7(3)
B3 B1 B10 B9 38.3(2)
B11 B1 B10 B9 -62.6(3)
B2 B1 B10 B9 0.8(4)
C7 B1 B10 B6 -32.9(2)
B3 B1 B10 B6 101.1(2)
B11 B1 B10 B6 0.2(3)
B2 B1 B10 B6 63.6(3)
B1 B3 B10 C7 -39.6(2)
B2 B3 B10 C7 -2.2(3)
B4 B3 B10 C7 61.1(3)
B9 B3 B10 C7 98.0(3)
B2 B3 B10 B1 37.5(2)
B4 B3 B10 B1 100.7(3)
B9 B3 B10 B1 137.6(3)
B1 B3 B10 B9 -137.6(3)
B2 B3 B10 B9 -100.1(3)
B4 B3 B10 B9 -36.9(2)
B1 B3 B10 B6 -100.9(3)
B2 B3 B10 B6 -63.4(3)
B4 B3 B10 B6 -0.2(3)
B9 B3 B10 B6 36.7(2)
B6 B9 B10 C7 39.1(2)
B4 B9 B10 C7 -62.4(3)
B5 B9 B10 C7 1.2(3)
B3 B9 B10 C7 -99.5(3)
B6 B9 B10 B1 100.6(3)
B4 B9 B10 B1 -0.9(4)
B5 B9 B10 B1 62.7(3)
B3 B9 B10 B1 -38.1(2)
B6 B9 B10 B3 138.7(3)
B4 B9 B10 B3 37.2(2)
B5 B9 B10 B3 100.7(3)
B4 B9 B10 B6 -101.5(3)
B5 B9 B10 B6 -37.9(2)
B3 B9 B10 B6 -138.7(3)
B9 B6 B10 C7 -134.1(2)
B5 B6 B10 C7 -96.0(3)
B7 B6 B10 C7 -32.9(2)
C7 B6 B10 B1 33.0(2)
B9 B6 B10 B1 -101.1(3)
B5 B6 B10 B1 -62.9(3)
B7 B6 B10 B1 0.2(3)
C7 B6 B10 B3 96.7(3)
B9 B6 B10 B3 -37.4(2)
B5 B6 B10 B3 0.8(3)
B7 B6 B10 B3 63.9(3)
C7 B6 B10 B9 134.1(2)
B5 B6 B10 B9 38.1(2)
B7 B6 B10 B9 101.2(3)
B7 C7 B11 B1 143.2(3)
B10 C7 B11 B1 35.8(2)
B6 C7 B11 B1 106.4(3)
B7 C7 B11 B2 102.6(3)
B10 C7 B11 B2 -4.8(3)
B6 C7 B11 B2 65.8(3)
B1 C7 B11 B2 -40.6(2)
B10 C7 B11 B7 -107.4(3)
B6 C7 B11 B7 -36.8(3)
B1 C7 B11 B7 -143.2(3)
B7 C7 B11 B8 40.2(2)
B10 C7 B11 B8 -67.2(3)
B6 C7 B11 B8 3.4(4)
B1 C7 B11 B8 -103.0(3)
B10 B1 B11 C7 -32.8(2)
B3 B1 B11 C7 -96.5(3)
B2 B1 B11 C7 -133.4(2)
C7 B1 B11 B2 133.4(2)
B10 B1 B11 B2 100.6(3)
B3 B1 B11 B2 37.0(2)
C7 B1 B11 B7 32.4(2)
B10 B1 B11 B7 -0.4(3)
B3 B1 B11 B7 -64.0(3)
B2 B1 B11 B7 -101.0(3)
C7 B1 B11 B8 96.1(3)
B10 B1 B11 B8 63.3(3)
B3 B1 B11 B8 -0.3(3)
B2 B1 B11 B8 -37.3(2)
B8 B2 B11 C7 -98.9(3)
B4 B2 B11 C7 -60.9(3)
B3 B2 B11 C7 3.1(3)
B1 B2 B11 C7 39.6(2)
B8 B2 B11 B1 -138.5(2)
B4 B2 B11 B1 -100.6(3)
B3 B2 B11 B1 -36.6(2)
B8 B2 B11 B7 -37.9(2)
B4 B2 B11 B7 0.1(3)
B3 B2 B11 B7 64.0(3)
B1 B2 B11 B7 100.6(3)
B4 B2 B11 B8 38.0(2)
B3 B2 B11 B8 101.9(3)
B1 B2 B11 B8 138.5(2)
B5 B7 B11 C7 96.2(3)
B8 B7 B11 C7 134.0(3)
B6 B7 B11 C7 32.9(2)
C7 B7 B11 B1 -32.4(2)
B5 B7 B11 B1 63.8(3)
B8 B7 B11 B1 101.6(3)
B6 B7 B11 B1 0.5(3)
C7 B7 B11 B2 -96.1(3)
B5 B7 B11 B2 0.2(3)
B8 B7 B11 B2 37.9(2)
B6 B7 B11 B2 -63.1(3)
C7 B7 B11 B8 -134.0(3)
B5 B7 B11 B8 -37.7(2)
B6 B7 B11 B8 -101.0(3)
B2 B8 B11 C7 98.4(3)
B7 B8 B11 C7 -39.3(2)
B4 B8 B11 C7 60.9(3)
B5 B8 B11 C7 -2.1(3)
B2 B8 B11 B1 37.3(2)
B7 B8 B11 B1 -100.4(3)
B4 B8 B11 B1 -0.2(3)
B5 B8 B11 B1 -63.2(3)
B7 B8 B11 B2 -137.7(3)
B4 B8 B11 B2 -37.5(2)
B5 B8 B11 B2 -100.5(3)
B2 B8 B11 B7 137.7(3)
B4 B8 B11 B7 100.2(3)
B5 B8 B11 B7 37.2(2)
